data_7032501
loop_
_publ_author_name
'Pop, Alexandra'
'Wang, Lingfang'
'Dorcet, Vincent'
'Roisnel, Thierry'
'Carpentier, Jean-Fran\,cois'
'Silvestru, Anca'
'Sarazin, Yann'

_publ_section_title
;
 On the coordination chemistry of organochalcogenolates R(NMe2)^E(-) and
 R(NMe2)^E^O(-) (E = S, Se) onto lead(ii) and lighter divalent tetrel
 elements.
;
_journal_issue 43
_journal_name_full 'Dalton transactions (Cambridge, England : 2003)'
_journal_page_first 16459
_journal_page_last 16474
_journal_paper_doi 10.1039/c4dt02252a
_journal_volume 43
_journal_year 2014
_chemical_compound_source 'synthesis as described'
_chemical_formula_moiety 'C24 H46 Ge N2 Si4 Te2'
_chemical_formula_sum 'C24 H46 Ge N2 Si4 Te2'
_chemical_formula_weight 802.78
_chemical_name_systematic
;
 ?
;
_space_group_IT_number 15
_symmetry_cell_setting monoclinic
_symmetry_Int_Tables_number 15
_symmetry_space_group_name_Hall '-C 2yc'
_symmetry_space_group_name_H-M 'C 1 2/c 1'
_atom_sites_solution_hydrogens geom
_atom_sites_solution_primary direct
_atom_sites_solution_secondary difmap
_cell_angle_alpha 90
_cell_angle_beta 98.1587(9)
_cell_angle_gamma 90
_cell_formula_units_Z 4
_cell_length_a 8.6866(2)
_cell_length_b 17.9348(4)
_cell_length_c 21.2488(5)
_cell_measurement_reflns_used 6299
_cell_measurement_temperature 150(2)
_cell_measurement_theta_max 27.47
_cell_measurement_theta_min 2.47
_cell_measurement_wavelength 0.71073
_cell_volume 3276.90(13)
_computing_cell_refinement 'Bruker APEX2 (Bruker, 2006)'
_computing_data_collection 'Bruker APEX2 (Bruker, 2006)'
_computing_data_reduction 'Bruker APEX2 (Bruker, 2006)'
_computing_molecular_graphics 'Ortep-3 for Windows (Farrugia, 1997)'
_computing_publication_material
;
           WinGX publication routines (Farrugia, 2012),
           CRYSCAL (T. Roisnel, local program)
;
_computing_structure_refinement 'SHELXL-97 (Sheldrick, 1997)'
_computing_structure_solution 'SIR97 (Altomare et al., 1999)'
_diffrn_ambient_temperature 150(2)
_diffrn_detector 'CCD plate'
_diffrn_measured_fraction_theta_full 0.999
_diffrn_measured_fraction_theta_max 0.999
_diffrn_measurement_device_type 'APEXII, Bruker-AXS'
_diffrn_measurement_method 'CCD rotation images, thin slices'
_diffrn_radiation_monochromator graphite
_diffrn_radiation_probe x-ray
_diffrn_radiation_type MoK\a
_diffrn_radiation_wavelength 0.71073
_diffrn_reflns_av_R_equivalents 0.0393
_diffrn_reflns_av_unetI/netI 0.0347
_diffrn_reflns_limit_h_max 10
_diffrn_reflns_limit_h_min -11
_diffrn_reflns_limit_k_max 23
_diffrn_reflns_limit_k_min -22
_diffrn_reflns_limit_l_max 27
_diffrn_reflns_limit_l_min -24
_diffrn_reflns_number 14204
_diffrn_reflns_theta_full 27.48
_diffrn_reflns_theta_max 27.48
_diffrn_reflns_theta_min 2.91
_exptl_absorpt_coefficient_mu 2.842
_exptl_absorpt_correction_T_max 0.843
_exptl_absorpt_correction_T_min 0.584
_exptl_absorpt_correction_type multi-scan
_exptl_absorpt_process_details
;
  [Sheldrick, G.M. (2002). SADABS Bruker AXS Inc., Madison, Wisconsin, USA]
;
_exptl_crystal_colour yellow
_exptl_crystal_density_diffrn 1.627
_exptl_crystal_density_method 'not measured'
_exptl_crystal_description plate
_exptl_crystal_F_000 1584
_exptl_crystal_size_max 0.41
_exptl_crystal_size_mid 0.26
_exptl_crystal_size_min 0.06
_refine_diff_density_max 0.466
_refine_diff_density_min -0.402
_refine_diff_density_rms 0.081
_refine_ls_extinction_method none
_refine_ls_goodness_of_fit_ref 1.071
_refine_ls_hydrogen_treatment constr
_refine_ls_matrix_type full
_refine_ls_number_parameters 156
_refine_ls_number_reflns 3758
_refine_ls_number_restraints 0
_refine_ls_restrained_S_all 1.071
_refine_ls_R_factor_all 0.0269
_refine_ls_R_factor_gt 0.0226
_refine_ls_shift/su_max 0.007
_refine_ls_shift/su_mean 0
_refine_ls_structure_factor_coef Fsqd
_refine_ls_weighting_details 'calc w=1/[\s^2^(Fo^2^)+(0.0269P)^2^+0.0000P] where P=(Fo^2^+2Fc^2^)/3'
_refine_ls_weighting_scheme calc
_refine_ls_wR_factor_gt 0.058
_refine_ls_wR_factor_ref 0.0598
_reflns_number_gt 3368
_reflns_number_total 3758
_reflns_threshold_expression >2sigma(I)
_cod_data_source_file c4dt02252a2.cif
_cod_data_source_block Ge{NR2}2{TePh}2
_cod_depositor_comments 'Adding full bibliography for 7032488--7032503.cif.'
_cod_database_code 7032501

loop_
_symmetry_equiv_pos_as_xyz
'x, y, z'
'-x, y, -z+1/2'
'x+1/2, y+1/2, z'
'-x+1/2, y+1/2, -z+1/2'
'-x, -y, -z'
'x, -y, z-1/2'
'-x+1/2, -y+1/2, -z'
'x+1/2, -y+1/2, z-1/2'

loop_
_atom_site_label
_atom_site_type_symbol
_atom_site_fract_x
_atom_site_fract_y
_atom_site_fract_z
_atom_site_U_iso_or_equiv
_atom_site_adp_type
_atom_site_occupancy
_atom_site_symmetry_multiplicity
_atom_site_calc_flag
_atom_site_refinement_flags
Ge1 Ge 0.5 0.208994(16) 0.75 0.01430(8) Uani 1 2 d S
N1 N 0.4998(2) 0.26651(9) 0.67683(8) 0.0157(4) Uani 1 1 d .
Si1 Si 0.35395(7) 0.33476(3) 0.65783(3) 0.01816(13) Uani 1 1 d .
Si2 Si 0.61849(7) 0.24469(3) 0.61823(3) 0.01816(13) Uani 1 1 d .
C1 C 0.4401(3) 0.42922(12) 0.64901(12) 0.0291(5) Uani 1 1 d .
H1A H 0.4812 0.4489 0.6911 0.044 Uiso 1 1 calc R
H1B H 0.3597 0.4629 0.6282 0.044 Uiso 1 1 calc R
H1C H 0.5245 0.4253 0.6231 0.044 Uiso 1 1 calc R
C2 C 0.2258(3) 0.34781(14) 0.72024(12) 0.0263(5) Uani 1 1 d .
H2A H 0.1714 0.301 0.7263 0.039 Uiso 1 1 calc R
H2B H 0.1495 0.387 0.707 0.039 Uiso 1 1 calc R
H2C H 0.289 0.3622 0.7603 0.039 Uiso 1 1 calc R
C3 C 0.2205(3) 0.30638(13) 0.58460(11) 0.0265(5) Uani 1 1 d .
H3A H 0.2558 0.2589 0.5688 0.04 Uiso 1 1 calc R
H3B H 0.2212 0.3448 0.5518 0.04 Uiso 1 1 calc R
H3C H 0.1146 0.3006 0.5949 0.04 Uiso 1 1 calc R
C4 C 0.5863(3) 0.14918(13) 0.58526(12) 0.0310(6) Uani 1 1 d .
H4A H 0.6151 0.1125 0.6191 0.047 Uiso 1 1 calc R
H4B H 0.6505 0.1416 0.5514 0.047 Uiso 1 1 calc R
H4C H 0.4764 0.143 0.5679 0.047 Uiso 1 1 calc R
C5 C 0.8312(3) 0.25674(13) 0.64393(11) 0.0258(5) Uani 1 1 d .
H5A H 0.8538 0.3094 0.6534 0.039 Uiso 1 1 calc R
H5B H 0.8883 0.2404 0.6098 0.039 Uiso 1 1 calc R
H5C H 0.8633 0.2268 0.6821 0.039 Uiso 1 1 calc R
C6 C 0.5817(3) 0.30719(14) 0.54712(11) 0.0295(5) Uani 1 1 d .
H6A H 0.4727 0.3029 0.5279 0.044 Uiso 1 1 calc R
H6B H 0.6493 0.2925 0.516 0.044 Uiso 1 1 calc R
H6C H 0.6039 0.3589 0.5602 0.044 Uiso 1 1 calc R
Te1 Te 0.253737(17) 0.123128(8) 0.739852(8) 0.02538(6) Uani 1 1 d .
C11 C 0.2792(3) 0.06763(12) 0.65378(11) 0.0221(5) Uani 1 1 d .
C12 C 0.1801(3) 0.08682(13) 0.59883(12) 0.0271(5) Uani 1 1 d .
H12 H 0.1069 0.126 0.5998 0.033 Uiso 1 1 calc R
C13 C 0.1886(3) 0.04854(13) 0.54278(12) 0.0336(6) Uani 1 1 d .
H13 H 0.1202 0.0612 0.5054 0.04 Uiso 1 1 calc R
C14 C 0.2958(3) -0.00771(14) 0.54104(13) 0.0387(7) Uani 1 1 d .
H14 H 0.3033 -0.0328 0.5022 0.046 Uiso 1 1 calc R
C15 C 0.3918(3) -0.02743(13) 0.59543(13) 0.0369(6) Uani 1 1 d .
H15 H 0.4648 -0.0666 0.5942 0.044 Uiso 1 1 calc R
C16 C 0.3831(3) 0.00952(13) 0.65239(12) 0.0290(5) Uani 1 1 d .
H16 H 0.4481 -0.0051 0.6901 0.035 Uiso 1 1 calc R

loop_
_atom_site_aniso_label
_atom_site_aniso_U_11
_atom_site_aniso_U_22
_atom_site_aniso_U_33
_atom_site_aniso_U_23
_atom_site_aniso_U_13
_atom_site_aniso_U_12
Ge1 0.01332(16) 0.01537(16) 0.01457(16) 0 0.00328(12) 0
N1 0.0141(8) 0.0184(9) 0.0151(9) 0.0021(7) 0.0033(7) 0.0005(7)
Si1 0.0172(3) 0.0198(3) 0.0175(3) 0.0017(2) 0.0026(2) 0.0025(2)
Si2 0.0174(3) 0.0210(3) 0.0171(3) -0.0012(2) 0.0061(2) -0.0011(2)
C1 0.0356(14) 0.0210(12) 0.0308(14) 0.0006(10) 0.0053(11) -0.0005(10)
C2 0.0226(12) 0.0333(13) 0.0234(12) 0.0032(10) 0.0045(10) 0.0105(10)
C3 0.0197(12) 0.0352(13) 0.0237(12) 0.0026(10) 0.0005(9) 0.0012(10)
C4 0.0412(16) 0.0275(12) 0.0281(14) -0.0068(11) 0.0176(12) -0.0062(11)
C5 0.0203(12) 0.0370(13) 0.0224(12) 0.0006(10) 0.0105(10) -0.0011(10)
C6 0.0328(14) 0.0351(14) 0.0224(12) 0.0058(10) 0.0101(11) 0.0013(11)
Te1 0.02337(10) 0.02855(10) 0.02570(10) -0.00610(6) 0.00859(7) -0.01103(6)
C11 0.0258(12) 0.0178(11) 0.0229(12) -0.0024(9) 0.0045(9) -0.0081(9)
C12 0.0277(13) 0.0209(12) 0.0320(14) 0.0021(10) 0.0020(11) -0.0038(10)
C13 0.0466(16) 0.0279(13) 0.0235(13) -0.0004(10) -0.0048(11) -0.0088(12)
C14 0.0629(19) 0.0247(13) 0.0302(15) -0.0100(11) 0.0123(14) -0.0091(12)
C15 0.0446(16) 0.0218(12) 0.0453(17) -0.0058(11) 0.0099(13) 0.0051(11)
C16 0.0315(14) 0.0216(12) 0.0323(14) 0.0017(10) -0.0015(11) 0.0022(10)

loop_
_atom_type_symbol
_atom_type_description
_atom_type_scat_dispersion_real
_atom_type_scat_dispersion_imag
_atom_type_scat_source
C C 0.0033 0.0016 'International Tables Vol C Tables 4.2.6.8 and 6.1.1.4'
H H 0 0 'International Tables Vol C Tables 4.2.6.8 and 6.1.1.4'
N N 0.0061 0.0033 'International Tables Vol C Tables 4.2.6.8 and 6.1.1.4'
Si Si 0.0817 0.0704 'International Tables Vol C Tables 4.2.6.8 and 6.1.1.4'
Ge Ge 0.1547 1.8001 'International Tables Vol C Tables 4.2.6.8 and 6.1.1.4'
Te Te -0.5308 1.6751 'International Tables Vol C Tables 4.2.6.8 and 6.1.1.4'

loop_
_geom_angle_atom_site_label_1
_geom_angle_atom_site_label_2
_geom_angle_atom_site_label_3
_geom_angle
_geom_angle_site_symmetry_1
_geom_angle_site_symmetry_3
N1 Ge1 N1 112.86(10) 2_656 .
N1 Ge1 Te1 110.63(5) 2_656 2_656
N1 Ge1 Te1 107.32(5) . 2_656
N1 Ge1 Te1 107.32(5) 2_656 .
N1 Ge1 Te1 110.63(5) . .
Te1 Ge1 Te1 107.995(12) 2_656 .
Si1 N1 Si2 117.58(10) . .
Si1 N1 Ge1 119.29(9) . .
Si2 N1 Ge1 122.18(9) . .
N1 Si1 C2 113.95(10) . .
N1 Si1 C1 111.46(10) . .
C2 Si1 C1 104.20(12) . .
N1 Si1 C3 109.92(10) . .
C2 Si1 C3 105.26(11) . .
C1 Si1 C3 111.81(11) . .
N1 Si2 C4 113.47(10) . .
N1 Si2 C5 114.87(10) . .
C4 Si2 C5 107.90(12) . .
N1 Si2 C6 112.70(10) . .
C4 Si2 C6 104.39(12) . .
C5 Si2 C6 102.45(11) . .
Si1 C1 H1A 109.5 . .
Si1 C1 H1B 109.5 . .
H1A C1 H1B 109.5 . .
Si1 C1 H1C 109.5 . .
H1A C1 H1C 109.5 . .
H1B C1 H1C 109.5 . .
Si1 C2 H2A 109.5 . .
Si1 C2 H2B 109.5 . .
H2A C2 H2B 109.5 . .
Si1 C2 H2C 109.5 . .
H2A C2 H2C 109.5 . .
H2B C2 H2C 109.5 . .
Si1 C3 H3A 109.5 . .
Si1 C3 H3B 109.5 . .
H3A C3 H3B 109.5 . .
Si1 C3 H3C 109.5 . .
H3A C3 H3C 109.5 . .
H3B C3 H3C 109.5 . .
Si2 C4 H4A 109.5 . .
Si2 C4 H4B 109.5 . .
H4A C4 H4B 109.5 . .
Si2 C4 H4C 109.5 . .
H4A C4 H4C 109.5 . .
H4B C4 H4C 109.5 . .
Si2 C5 H5A 109.5 . .
Si2 C5 H5B 109.5 . .
H5A C5 H5B 109.5 . .
Si2 C5 H5C 109.5 . .
H5A C5 H5C 109.5 . .
H5B C5 H5C 109.5 . .
Si2 C6 H6A 109.5 . .
Si2 C6 H6B 109.5 . .
H6A C6 H6B 109.5 . .
Si2 C6 H6C 109.5 . .
H6A C6 H6C 109.5 . .
H6B C6 H6C 109.5 . .
C11 Te1 Ge1 99.37(6) . .
C16 C11 C12 119.8(2) . .
C16 C11 Te1 121.38(18) . .
C12 C11 Te1 118.65(17) . .
C13 C12 C11 119.8(2) . .
C13 C12 H12 120.1 . .
C11 C12 H12 120.1 . .
C14 C13 C12 120.3(2) . .
C14 C13 H13 119.8 . .
C12 C13 H13 119.8 . .
C15 C14 C13 119.9(2) . .
C15 C14 H14 120 . .
C13 C14 H14 120 . .
C14 C15 C16 120.6(2) . .
C14 C15 H15 119.7 . .
C16 C15 H15 119.7 . .
C11 C16 C15 119.6(2) . .
C11 C16 H16 120.2 . .
C15 C16 H16 120.2 . .

loop_
_geom_bond_atom_site_label_1
_geom_bond_atom_site_label_2
_geom_bond_distance
_geom_bond_site_symmetry_2
Ge1 N1 1.8656(17) 2_656
Ge1 N1 1.8657(17) .
Ge1 Te1 2.6197(2) 2_656
Ge1 Te1 2.6198(2) .
N1 Si1 1.7669(18) .
N1 Si2 1.7693(17) .
Si1 C2 1.863(2) .
Si1 C1 1.872(2) .
Si1 C3 1.874(2) .
Si2 C4 1.857(2) .
Si2 C5 1.863(2) .
Si2 C6 1.872(2) .
C1 H1A 0.98 .
C1 H1B 0.98 .
C1 H1C 0.98 .
C2 H2A 0.98 .
C2 H2B 0.98 .
C2 H2C 0.98 .
C3 H3A 0.98 .
C3 H3B 0.98 .
C3 H3C 0.98 .
C4 H4A 0.98 .
C4 H4B 0.98 .
C4 H4C 0.98 .
C5 H5A 0.98 .
C5 H5B 0.98 .
C5 H5C 0.98 .
C6 H6A 0.98 .
C6 H6B 0.98 .
C6 H6C 0.98 .
Te1 C11 2.121(2) .
C11 C16 1.381(3) .
C11 C12 1.392(3) .
C12 C13 1.386(3) .
C12 H12 0.95 .
C13 C14 1.377(4) .
C13 H13 0.95 .
C14 C15 1.372(4) .
C14 H14 0.95 .
C15 C16 1.391(3) .
C15 H15 0.95 .
C16 H16 0.95 .

loop_
_geom_torsion_atom_site_label_1
_geom_torsion_atom_site_label_2
_geom_torsion_atom_site_label_3
_geom_torsion_atom_site_label_4
_geom_torsion
_geom_torsion_site_symmetry_1
N1 Ge1 N1 Si1 -54.47(8) 2_656
Te1 Ge1 N1 Si1 -176.62(8) 2_656
Te1 Ge1 N1 Si1 65.79(11) .
N1 Ge1 N1 Si2 136.99(13) 2_656
Te1 Ge1 N1 Si2 14.84(12) 2_656
Te1 Ge1 N1 Si2 -102.75(10) .
Si2 N1 Si1 C2 175.29(12) .
Ge1 N1 Si1 C2 6.23(15) .
Si2 N1 Si1 C1 -67.12(14) .
Ge1 N1 Si1 C1 123.82(12) .
Si2 N1 Si1 C3 57.43(13) .
Ge1 N1 Si1 C3 -111.63(12) .
Si1 N1 Si2 C4 -111.95(13) .
Ge1 N1 Si2 C4 56.77(16) .
Si1 N1 Si2 C5 123.26(12) .
Ge1 N1 Si2 C5 -68.01(14) .
Si1 N1 Si2 C6 6.42(15) .
Ge1 N1 Si2 C6 175.14(12) .
N1 Ge1 Te1 C11 178.60(8) 2_656
N1 Ge1 Te1 C11 55.08(8) .
Te1 Ge1 Te1 C11 -62.10(6) 2_656
Ge1 Te1 C11 C16 78.53(18) .
Ge1 Te1 C11 C12 -106.53(17) .
C16 C11 C12 C13 -1.4(3) .
Te1 C11 C12 C13 -176.42(17) .
C11 C12 C13 C14 -0.8(4) .
C12 C13 C14 C15 1.8(4) .
C13 C14 C15 C16 -0.7(4) .
C12 C11 C16 C15 2.5(3) .
Te1 C11 C16 C15 177.39(18) .
C14 C15 C16 C11 -1.5(4) .
